data_7217039
loop_
_publ_author_name
'Kumar, Navnita'
'Khullar, Sadhika'
'Singh, Yogesh'
'Mandal, Sanjay K.'

_publ_section_title
;
 Hierarchical importance of coordination and hydrogen bonds in the
 formation of homochiral 2D coordination polymers and 2D supramolecular
 assemblies
;
_journal_issue 29
_journal_name_full CrystEngComm
_journal_page_first 6730
_journal_paper_doi 10.1039/c4ce00387j
_journal_volume 16
_journal_year 2014
_chemical_formula_moiety 'C20 H24 Cu2 N2 O9, H2 O'
_chemical_formula_sum 'C20 H26 Cu2 N2 O10'
_chemical_formula_weight 581.51
_chemical_name_common {[Cu2(Hsersal)2(H2O)].H2O}n
_space_group_crystal_system orthorhombic
_space_group_IT_number 19
_space_group_name_Hall 'P 2ac 2ab'
_space_group_name_H-M_alt 'P 21 21 21'
_symmetry_space_group_name_Hall 'P 2ac 2ab'
_symmetry_space_group_name_H-M 'P 21 21 21'
_atom_sites_solution_hydrogens mixed
_atom_sites_solution_primary direct
_atom_sites_solution_secondary difmap
_cell_angle_alpha 90
_cell_angle_beta 90
_cell_angle_gamma 90
_cell_formula_units_Z 4
_cell_length_a 7.4080(10)
_cell_length_b 14.011(2)
_cell_length_c 21.402(4)
_cell_measurement_reflns_used 3115
_cell_measurement_temperature 150.(2)
_cell_measurement_theta_max 23.4410
_cell_measurement_theta_min 2.3949
_cell_volume 2221.4(6)
_computing_cell_refinement 'SAINT V8.30C (Bruker AXS Inc., 2013)'
_computing_data_collection 'APEX2 V2011.4-1 (Bruker AXS)'
_computing_data_reduction 'SAINT V8.30C (Bruker AXS Inc., 2013)'
_computing_molecular_graphics 'SHELXTL (Bruker AXS)'
_computing_publication_material 'SHELXTL (Bruker AXS)'
_computing_structure_refinement 'SHELXL-2013 (Sheldrick, 2013)'
_computing_structure_solution 'SHELXS-97 (Sheldrick, 2008)'
_diffrn_ambient_temperature 150.(2)
_diffrn_detector_area_resol_mean 8.3333
_diffrn_measured_fraction_theta_full 1.000
_diffrn_measured_fraction_theta_max 1.000
_diffrn_measurement_device_type 'Bruker Kappa APEX II'
_diffrn_measurement_method 'phi and Omega scans'
_diffrn_radiation_monochromator graphite
_diffrn_radiation_type 'Mo K\a'
_diffrn_radiation_wavelength 0.71073
_diffrn_reflns_av_R_equivalents 0.0567
_diffrn_reflns_limit_h_max 8
_diffrn_reflns_limit_h_min -7
_diffrn_reflns_limit_k_max 16
_diffrn_reflns_limit_k_min -16
_diffrn_reflns_limit_l_max 25
_diffrn_reflns_limit_l_min -23
_diffrn_reflns_number 14127
_diffrn_reflns_theta_full 25.04
_diffrn_reflns_theta_max 25.04
_diffrn_reflns_theta_min 1.74
_diffrn_source 'sealed tube'
_diffrn_source_type 'fine focus'
_exptl_absorpt_coefficient_mu 1.975
_exptl_absorpt_correction_T_max 0.7452
_exptl_absorpt_correction_T_min 0.6239
_exptl_absorpt_correction_type multi-scan
_exptl_absorpt_process_details 'SADABS V2012/1 (Bruker AXS Inc.)'
_exptl_crystal_colour 'clear intense green'
_exptl_crystal_density_diffrn 1.739
_exptl_crystal_density_method 'not measured'
_exptl_crystal_description regular
_exptl_crystal_F_000 1192
_exptl_crystal_size_max 0.220
_exptl_crystal_size_mid 0.180
_exptl_crystal_size_min 0.150
_refine_diff_density_max 1.002
_refine_diff_density_min -0.592
_refine_ls_abs_structure_details
;
Flack x determined using 1231 quotients [(I+)-(I-)]/[(I+)+(I-)]
(Parsons and Flack (2004), Acta Cryst. A60, s61).
;
_refine_ls_abs_structure_Flack -0.009(12)
_refine_ls_extinction_method none
_refine_ls_goodness_of_fit_ref 0.966
_refine_ls_hydrogen_treatment mixed
_refine_ls_matrix_type full
_refine_ls_number_parameters 305
_refine_ls_number_reflns 3915
_refine_ls_number_restraints 3
_refine_ls_restrained_S_all 0.969
_refine_ls_R_factor_all 0.0561
_refine_ls_R_factor_gt 0.0415
_refine_ls_shift/su_max 0.002
_refine_ls_shift/su_mean 0.000
_refine_ls_structure_factor_coef Fsqd
_refine_ls_weighting_details
;
w=1/[\s^2^(Fo^2^)+(0.0476P)^2^+1.3591P]
where P=(Fo^2^+2Fc^2^)/3
;
_refine_ls_weighting_scheme calc
_refine_ls_wR_factor_gt 0.0882
_refine_ls_wR_factor_ref 0.0954
_reflns_number_gt 3314
_reflns_number_total 3915
_reflns_threshold_expression 'I > 2\s(I)'
_cod_data_source_file c4ce00387j1.cif
_cod_data_source_block 1
_cod_database_code 7217039

loop_
_space_group_symop_operation_xyz
'x, y, z'
'x+1/2, -y+1/2, -z'
'-x, y+1/2, -z+1/2'
'-x+1/2, -y, z+1/2'

loop_
_atom_site_type_symbol
_atom_site_label
_atom_site_fract_x
_atom_site_fract_y
_atom_site_fract_z
_atom_site_U_iso_or_equiv
_atom_site_adp_type
_atom_site_calc_flag
_atom_site_refinement_flags_adp
_atom_site_refinement_flags_posn
_atom_site_occupancy
Cu Cu2 0.55814(10) 0.66920(6) 0.19783(4) 0.0140(2) Uani d . . 1
Cu Cu1 0.90013(10) 0.55605(6) 0.18410(4) 0.0137(2) Uani d . D 1
O O8 0.7100(6) 0.8118(4) 0.1715(3) 0.0260(14) Uani d . . 1
H H8A 0.8216 0.8001 0.164 0.039 Uiso d U R 1
H H8B 0.7028 0.8512 0.2021 0.039 Uiso d U R 1
O O10 0.7617(14) 0.9319(11) 0.0499(7) 0.156(6) Uani d . G 1
H H10A 0.7296 0.906 0.0841 0.234 Uiso d U G 1
H H10B 0.8722 0.9195 0.043 0.234 Uiso d U G 1
O O3 0.7449(6) 0.6103(3) 0.2511(2) 0.0152(12) Uani d . . 1
O O4 1.1067(6) 0.5049(3) 0.2296(2) 0.0154(11) Uani d . . 1
O O5 1.3591(6) 0.4216(4) 0.2190(2) 0.0251(14) Uani d . . 1
O O6 0.6922(6) 0.6004(4) 0.1357(2) 0.0150(12) Uani d . . 1
O O7 0.7303(6) 0.4137(3) 0.2020(3) 0.0181(12) Uani d . D 1
H H7 0.615(3) 0.407(3) 0.195(2) 0.027 Uiso d U D 1
O O1 0.0390(6) 0.7135(3) 0.1691(2) 0.0175(12) Uani d . . 1
O O2 0.3231(6) 0.6668(4) 0.1569(2) 0.0173(11) Uani d . . 1
N N2 1.0306(7) 0.5096(4) 0.1092(3) 0.0151(14) Uani d . . 1
H H2 1.0927 0.5644 0.0905 0.018 Uiso calc U R 1
O O9 1.2929(9) 0.4160(5) 0.0251(3) 0.0507(19) Uiso d . . 1
H H9 1.3022 0.4627 0.0023 0.076 Uiso calc U R 1
C C10 1.2190(8) 0.4565(5) 0.1967(4) 0.0160(16) Uani d . . 1
C C8 1.1713(8) 0.4394(5) 0.1284(3) 0.0160(16) Uani d . . 1
H H8 1.1186 0.3755 0.1251 0.019 Uiso calc U R 1
C C7 0.9003(10) 0.4719(5) 0.0617(3) 0.0195(17) Uani d . . 1
H H7A 0.9659 0.4393 0.0288 0.023 Uiso calc U R 1
H H7B 0.8198 0.4263 0.0813 0.023 Uiso calc U R 1
C C6 0.7928(9) 0.5514(6) 0.0342(4) 0.0159(16) Uani d . . 1
C C1 0.6934(9) 0.6144(5) 0.0727(4) 0.0142(17) Uani d . . 1
C C2 0.5982(9) 0.6888(5) 0.0456(3) 0.0165(17) Uani d . . 1
H H2A 0.5326 0.7302 0.0709 0.02 Uiso calc U R 1
C C3 0.5994(11) 0.7021(6) -0.0182(4) 0.027(2) Uani d . . 1
H H3 0.5362 0.7529 -0.0356 0.033 Uiso calc U R 1
C C4 0.6950(12) 0.6398(6) -0.0571(4) 0.031(2) Uani d . . 1
H H4 0.6942 0.6478 -0.1002 0.038 Uiso calc U R 1
C C5 0.7899(9) 0.5666(6) -0.0300(4) 0.0199(18) Uani d . . 1
H H5 0.855 0.5255 -0.0557 0.024 Uiso calc U R 1
C C9 1.3389(10) 0.4420(7) 0.0872(4) 0.029(2) Uani d . . 1
H H9A 1.3901 0.5058 0.0875 0.035 Uiso calc U R 1
H H9B 1.4288 0.3982 0.1034 0.035 Uiso calc U R 1
C C20 0.7577(9) 0.3690(5) 0.2613(4) 0.0164(18) Uani d . D 1
H H20A 0.6648 0.3892 0.2904 0.02 Uiso calc U R 1
H H20B 0.8741 0.3874 0.2782 0.02 Uiso calc U R 1
C C18 0.2498(9) 0.7602(5) 0.2474(4) 0.0142(17) Uani d . . 1
H H18 0.1628 0.7423 0.2798 0.017 Uiso calc U R 1
C C11 0.7661(9) 0.6295(5) 0.3127(4) 0.0136(16) Uani d . . 1
C C16 0.6208(9) 0.6580(5) 0.3496(4) 0.0181(17) Uani d . . 1
C C15 0.6474(10) 0.6826(6) 0.4115(4) 0.0218(19) Uani d . . 1
H H15 0.5497 0.7032 0.4352 0.026 Uiso calc U R 1
C C14 0.8181(10) 0.6773(6) 0.4392(4) 0.0250(19) Uani d . . 1
H H14 0.8354 0.6949 0.4806 0.03 Uiso calc U R 1
C C13 0.9578(10) 0.6455(5) 0.4037(4) 0.0230(19) Uani d . . 1
H H13 1.0718 0.6409 0.4217 0.028 Uiso calc U R 1
C C12 0.9363(9) 0.6200(5) 0.3420(3) 0.0168(17) Uani d . . 1
H H12 1.034 0.5965 0.3195 0.02 Uiso calc U R 1
C C17 0.4322(8) 0.6631(5) 0.3224(3) 0.0176(16) Uani d . . 1
H H17A 0.3949 0.6004 0.3082 0.021 Uiso calc U R 1
H H17B 0.3478 0.6844 0.3541 0.021 Uiso calc U R 1
N N1 0.4320(8) 0.7318(4) 0.2684(3) 0.0144(13) Uiso d . . 1
H H1 0.4993 0.7892 0.2804 0.017 Uiso calc U R 1
C C19 0.1975(8) 0.7101(5) 0.1870(4) 0.0157(17) Uani d . . 1

loop_
_atom_site_aniso_label
_atom_site_aniso_U_11
_atom_site_aniso_U_22
_atom_site_aniso_U_33
_atom_site_aniso_U_12
_atom_site_aniso_U_13
_atom_site_aniso_U_23
Cu2 0.0120(4) 0.0138(5) 0.0163(5) 0.0024(4) 0.0002(4) -0.0003(4)
Cu1 0.0121(4) 0.0126(5) 0.0165(5) 0.0027(4) -0.0004(4) -0.0007(4)
O8 0.019(3) 0.020(3) 0.039(4) -0.002(2) 0.004(2) -0.005(3)
O10 0.088(7) 0.155(12) 0.225(16) 0.054(8) 0.062(8) 0.120(11)
O3 0.016(2) 0.015(3) 0.015(3) 0.002(2) -0.001(2) -0.002(2)
O4 0.015(2) 0.016(3) 0.015(3) 0.003(2) 0.000(2) 0.000(2)
O5 0.019(3) 0.029(3) 0.027(3) 0.010(2) 0.001(2) 0.007(3)
O6 0.016(2) 0.014(3) 0.015(3) 0.004(2) 0.003(2) 0.002(2)
O7 0.018(2) 0.015(3) 0.021(3) -0.003(2) -0.003(2) 0.006(2)
O1 0.012(2) 0.012(3) 0.029(3) 0.000(2) -0.001(2) -0.002(2)
O2 0.016(2) 0.017(3) 0.019(3) 0.001(2) -0.003(2) -0.005(3)
N2 0.019(3) 0.013(3) 0.013(3) 0.000(3) -0.004(3) 0.001(3)
C10 0.017(3) 0.014(4) 0.017(4) 0.003(3) 0.003(3) 0.008(4)
C8 0.018(3) 0.007(4) 0.022(5) 0.003(3) 0.000(3) -0.001(4)
C7 0.024(4) 0.015(4) 0.020(5) -0.003(3) -0.002(4) -0.004(3)
C6 0.016(3) 0.014(4) 0.018(4) 0.000(3) 0.001(3) -0.003(4)
C1 0.011(3) 0.011(4) 0.020(5) -0.007(3) 0.001(3) 0.000(4)
C2 0.017(4) 0.014(4) 0.018(4) 0.006(3) 0.004(3) 0.003(3)
C3 0.031(5) 0.029(5) 0.022(5) 0.014(4) 0.000(4) 0.005(4)
C4 0.046(5) 0.033(6) 0.015(5) 0.001(4) -0.002(4) 0.010(4)
C5 0.025(4) 0.017(5) 0.018(5) 0.001(3) 0.000(3) -0.001(4)
C9 0.027(4) 0.033(5) 0.028(5) 0.010(4) 0.006(4) -0.003(4)
C20 0.014(3) 0.012(4) 0.023(5) 0.001(3) 0.002(3) 0.003(3)
C18 0.013(3) 0.014(4) 0.015(4) 0.002(3) -0.003(3) 0.000(3)
C11 0.019(3) 0.008(4) 0.013(4) -0.002(3) -0.001(3) 0.001(3)
C16 0.018(3) 0.011(4) 0.025(5) 0.002(3) 0.000(3) 0.004(4)
C15 0.025(4) 0.022(5) 0.018(5) 0.006(4) 0.006(3) 0.001(4)
C14 0.039(5) 0.022(5) 0.013(4) 0.003(4) -0.002(4) -0.004(4)
C13 0.026(4) 0.024(5) 0.018(5) 0.003(3) -0.007(4) 0.003(4)
C12 0.013(4) 0.015(4) 0.023(4) -0.002(3) -0.002(3) 0.005(3)
C17 0.018(3) 0.020(4) 0.015(4) 0.006(3) 0.002(3) 0.009(4)
C19 0.012(3) 0.008(4) 0.027(5) 0.001(3) 0.000(4) 0.008(4)

loop_
_atom_type_symbol
_atom_type_description
_atom_type_scat_dispersion_real
_atom_type_scat_dispersion_imag
_atom_type_scat_source
C C 0.0033 0.0016 'International Tables Vol C Tables 4.2.6.8 and 6.1.1.4'
H H 0.0000 0.0000 'International Tables Vol C Tables 4.2.6.8 and 6.1.1.4'
N N 0.0061 0.0033 'International Tables Vol C Tables 4.2.6.8 and 6.1.1.4'
O O 0.0106 0.0060 'International Tables Vol C Tables 4.2.6.8 and 6.1.1.4'
Cu Cu 0.3201 1.2651 'International Tables Vol C Tables 4.2.6.8 and 6.1.1.4'

loop_
_geom_angle_atom_site_label_1
_geom_angle_atom_site_label_2
_geom_angle_atom_site_label_3
_geom_angle_site_symmetry_1
_geom_angle_site_symmetry_3
_geom_angle
O6 Cu2 O2 . . 98.2(2)
O6 Cu2 O3 . . 80.1(2)
O2 Cu2 O3 . . 151.5(2)
O6 Cu2 N1 . . 174.1(2)
O2 Cu2 N1 . . 86.0(2)
O3 Cu2 N1 . . 94.3(2)
O6 Cu2 O8 . . 90.8(2)
O2 Cu2 O8 . . 109.5(2)
O3 Cu2 O8 . . 99.06(19)
N1 Cu2 O8 . . 91.8(2)
O4 Cu1 O6 . . 176.7(2)
O4 Cu1 N2 . . 84.3(2)
O6 Cu1 N2 . . 93.4(2)
O4 Cu1 O3 . . 103.5(2)
O6 Cu1 O3 . . 78.8(2)
N2 Cu1 O3 . . 172.1(2)
O4 Cu1 O7 . . 91.52(18)
O6 Cu1 O7 . . 86.31(19)
N2 Cu1 O7 . . 96.4(2)
O3 Cu1 O7 . . 84.21(19)
Cu2 O8 H8A . . 110.1
Cu2 O8 H8B . . 109.5
H8A O8 H8B . . 109.0
H10A O10 H10B . . 109.5
C11 O3 Cu2 . . 124.1(4)
C11 O3 Cu1 . . 135.3(4)
Cu2 O3 Cu1 . . 98.6(2)
C10 O4 Cu1 . . 115.4(4)
C1 O6 Cu2 . . 128.1(4)
C1 O6 Cu1 . . 124.4(4)
Cu2 O6 Cu1 . . 101.5(2)
C20 O7 Cu1 . . 115.6(4)
C20 O7 H7 . . 104.(2)
Cu1 O7 H7 . . 125.(2)
C19 O2 Cu2 . . 114.4(4)
C8 N2 C7 . . 114.0(6)
C8 N2 Cu1 . . 109.5(4)
C7 N2 Cu1 . . 110.5(4)
C8 N2 H2 . . 107.5
C7 N2 H2 . . 107.5
Cu1 N2 H2 . . 107.5
C9 O9 H9 . . 109.5
O5 C10 O4 . . 122.6(7)
O5 C10 C8 . . 120.0(6)
O4 C10 C8 . . 117.3(6)
N2 C8 C10 . . 108.9(6)
N2 C8 C9 . . 113.2(6)
C10 C8 C9 . . 111.3(6)
N2 C8 H8 . . 107.7
C10 C8 H8 . . 107.7
C9 C8 H8 . . 107.7
C6 C7 N2 . . 110.4(6)
C6 C7 H7A . . 109.6
N2 C7 H7A . . 109.6
C6 C7 H7B . . 109.6
N2 C7 H7B . . 109.6
H7A C7 H7B . . 108.1
C5 C6 C1 . . 118.1(7)
C5 C6 C7 . . 120.8(7)
C1 C6 C7 . . 121.1(7)
O6 C1 C2 . . 121.2(7)
O6 C1 C6 . . 119.3(7)
C2 C1 C6 . . 119.5(7)
C3 C2 C1 . . 120.8(7)
C3 C2 H2A . . 119.6
C1 C2 H2A . . 119.6
C2 C3 C4 . . 120.5(7)
C2 C3 H3 . . 119.7
C4 C3 H3 . . 119.7
C5 C4 C3 . . 118.4(8)
C5 C4 H4 . . 120.8
C3 C4 H4 . . 120.8
C4 C5 C6 . . 122.6(8)
C4 C5 H5 . . 118.7
C6 C5 H5 . . 118.7
O9 C9 C8 . . 109.9(6)
O9 C9 H9A . . 109.7
C8 C9 H9A . . 109.7
O9 C9 H9B . . 109.7
C8 C9 H9B . . 109.7
H9A C9 H9B . . 108.2
O7 C20 C18 . 3_645 108.8(6)
O7 C20 H20A . . 109.9
C18 C20 H20A 3_645 . 109.9
O7 C20 H20B . . 109.9
C18 C20 H20B 3_645 . 109.9
H20A C20 H20B . . 108.3
N1 C18 C19 . . 111.6(6)
N1 C18 C20 . 3_655 109.7(6)
C19 C18 C20 . 3_655 110.3(6)
N1 C18 H18 . . 108.4
C19 C18 H18 . . 108.4
C20 C18 H18 3_655 . 108.4
O3 C11 C16 . . 121.3(6)
O3 C11 C12 . . 121.1(6)
C16 C11 C12 . . 117.6(7)
C15 C16 C11 . . 120.3(7)
C15 C16 C17 . . 119.2(6)
C11 C16 C17 . . 120.5(7)
C16 C15 C14 . . 121.4(7)
C16 C15 H15 . . 119.3
C14 C15 H15 . . 119.3
C13 C14 C15 . . 118.1(7)
C13 C14 H14 . . 121.0
C15 C14 H14 . . 121.0
C14 C13 C12 . . 122.1(7)
C14 C13 H13 . . 118.9
C12 C13 H13 . . 118.9
C13 C12 C11 . . 120.3(7)
C13 C12 H12 . . 119.8
C11 C12 H12 . . 119.8
N1 C17 C16 . . 109.0(5)
N1 C17 H17A . . 109.9
C16 C17 H17A . . 109.9
N1 C17 H17B . . 109.9
C16 C17 H17B . . 109.9
H17A C17 H17B . . 108.3
C18 N1 C17 . . 114.0(5)
C18 N1 Cu2 . . 108.5(4)
C17 N1 Cu2 . . 107.6(4)
C18 N1 H1 . . 108.9
C17 N1 H1 . . 108.9
Cu2 N1 H1 . . 108.9
O1 C19 O2 . . 123.5(7)
O1 C19 C18 . . 119.1(6)
O2 C19 C18 . . 117.4(6)

loop_
_geom_bond_atom_site_label_1
_geom_bond_atom_site_label_2
_geom_bond_site_symmetry_2
_geom_bond_distance
Cu2 O6 . 1.920(5)
Cu2 O2 . 1.950(4)
Cu2 O3 . 1.973(5)
Cu2 N1 . 1.982(6)
Cu2 O8 . 2.360(5)
Cu1 O4 . 1.950(5)
Cu1 O6 . 1.958(5)
Cu1 N2 . 1.983(6)
Cu1 O3 . 1.989(5)
Cu1 O7 . 2.389(5)
O8 H8A . 0.8583
O8 H8B . 0.858
O10 H10A . 0.85
O10 H10B . 0.85
O3 C11 . 1.355(9)
O4 C10 . 1.284(8)
O5 C10 . 1.243(8)
O6 C1 . 1.362(9)
O7 C20 . 1.429(9)
O7 H7 . 0.868(13)
O1 C19 . 1.236(8)
O2 C19 . 1.284(8)
N2 C8 . 1.490(8)
N2 C7 . 1.498(8)
N2 H2 . 0.98
O9 C9 . 1.418(10)
O9 H9 . 0.82
C10 C8 . 1.523(10)
C8 C9 . 1.524(9)
C8 H8 . 0.98
C7 C6 . 1.489(10)
C7 H7A . 0.97
C7 H7B . 0.97
C6 C5 . 1.392(10)
C6 C1 . 1.414(10)
C1 C2 . 1.385(10)
C2 C3 . 1.380(10)
C2 H2A . 0.93
C3 C4 . 1.398(11)
C3 H3 . 0.93
C4 C5 . 1.372(11)
C4 H4 . 0.93
C5 H5 . 0.93
C9 H9A . 0.97
C9 H9B . 0.97
C20 C18 3_645 1.537(10)
C20 H20A . 0.97
C20 H20B . 0.97
C18 N1 . 1.478(9)
C18 C19 . 1.521(10)
C18 C20 3_655 1.537(10)
C18 H18 . 0.98
C11 C16 . 1.394(10)
C11 C12 . 1.414(10)
C16 C15 . 1.383(10)
C16 C17 . 1.516(9)
C15 C14 . 1.398(10)
C15 H15 . 0.93
C14 C13 . 1.358(10)
C14 H14 . 0.93
C13 C12 . 1.378(10)
C13 H13 . 0.93
C12 H12 . 0.93
C17 N1 . 1.503(8)
C17 H17A . 0.97
C17 H17B . 0.97
N1 H1 . 0.98

loop_
_geom_hbond_atom_site_label_D
_geom_hbond_atom_site_label_H
_geom_hbond_atom_site_label_A
_geom_hbond_site_symmetry_A
_geom_hbond_distance_DH
_geom_hbond_distance_HA
_geom_hbond_distance_DA
_geom_hbond_angle_DHA
N1 H1 O5 3_755 0.98 2.13 3.087(8) 165.0
N2 H2 O2 1_655 0.98 2.64 3.254(7) 120.6
O7 H7 O5 1_455 0.868(13) 1.98(3) 2.776(6) 152.(5)
O8 H8B O5 3_755 0.86 2.01 2.849(7) 166.2
O8 H8A O1 1_655 0.86 2.02 2.800(7) 150.7
O9 H9 O10 2_565 0.82 1.88 2.679(13) 166.0
O10 H10A O8 . 0.85 2.29 3.123(12) 164.7
C2 H2A O2 . 0.93 2.57 3.149(8) 121.1
C7 H7A O9 . 0.97 2.45 3.113(10) 125.6
C12 H12 O4 . 0.93 2.37 3.159(9) 141.9
C20 H20B O4 . 0.97 2.6 3.281(8) 127.5

loop_
_geom_torsion_atom_site_label_1
_geom_torsion_atom_site_label_2
_geom_torsion_atom_site_label_3
_geom_torsion_atom_site_label_4
_geom_torsion_site_symmetry_1
_geom_torsion_site_symmetry_4
_geom_torsion
Cu1 O4 C10 O5 . . 178.2(5)
Cu1 O4 C10 C8 . . -4.1(8)
C7 N2 C8 C10 . . -147.0(6)
Cu1 N2 C8 C10 . . -22.6(6)
C7 N2 C8 C9 . . 88.7(7)
Cu1 N2 C8 C9 . . -147.0(5)
O5 C10 C8 N2 . . -164.1(6)
O4 C10 C8 N2 . . 18.2(8)
O5 C10 C8 C9 . . -38.6(10)
O4 C10 C8 C9 . . 143.6(7)
C8 N2 C7 C6 . . -166.8(6)
Cu1 N2 C7 C6 . . 69.4(6)
N2 C7 C6 C5 . . 123.8(7)
N2 C7 C6 C1 . . -55.1(9)
Cu2 O6 C1 C2 . . 3.9(10)
Cu1 O6 C1 C2 . . -143.6(5)
Cu2 O6 C1 C6 . . -175.7(5)
Cu1 O6 C1 C6 . . 36.9(9)
C5 C6 C1 O6 . . 179.2(6)
C7 C6 C1 O6 . . -1.9(10)
C5 C6 C1 C2 . . -0.3(10)
C7 C6 C1 C2 . . 178.6(7)
O6 C1 C2 C3 . . -179.6(7)
C6 C1 C2 C3 . . -0.1(11)
C1 C2 C3 C4 . . 0.9(13)
C2 C3 C4 C5 . . -1.3(13)
C3 C4 C5 C6 . . 0.8(13)
C1 C6 C5 C4 . . -0.1(11)
C7 C6 C5 C4 . . -179.0(7)
N2 C8 C9 O9 . . -63.1(9)
C10 C8 C9 O9 . . 173.8(6)
Cu1 O7 C20 C18 . 3_645 -143.8(4)
Cu2 O3 C11 C16 . . 28.0(9)
Cu1 O3 C11 C16 . . -172.2(5)
Cu2 O3 C11 C12 . . -152.8(5)
Cu1 O3 C11 C12 . . 7.0(10)
O3 C11 C16 C15 . . -176.2(7)
C12 C11 C16 C15 . . 4.6(10)
O3 C11 C16 C17 . . 3.4(10)
C12 C11 C16 C17 . . -175.8(7)
C11 C16 C15 C14 . . -1.8(12)
C17 C16 C15 C14 . . 178.7(7)
C16 C15 C14 C13 . . -1.0(13)
C15 C14 C13 C12 . . 0.8(12)
C14 C13 C12 C11 . . 2.2(12)
O3 C11 C12 C13 . . 175.9(6)
C16 C11 C12 C13 . . -4.9(10)
C15 C16 C17 N1 . . 120.3(7)
C11 C16 C17 N1 . . -59.2(9)
C19 C18 N1 C17 . . -104.1(7)
C20 C18 N1 C17 3_655 . 133.4(6)
C19 C18 N1 Cu2 . . 15.7(7)
C20 C18 N1 Cu2 3_655 . -106.8(6)
C16 C17 N1 C18 . . -166.5(6)
C16 C17 N1 Cu2 . . 73.2(6)
Cu2 O2 C19 O1 . . -177.8(6)
Cu2 O2 C19 C18 . . 2.8(8)
N1 C18 C19 O1 . . 167.8(6)
C20 C18 C19 O1 3_655 . -70.1(9)
N1 C18 C19 O2 . . -12.9(9)
C20 C18 C19 O2 3_655 . 109.3(7)
